data_4321358
loop_
_publ_author_name
'Maya Shivakumar'
'Kausikisankar Pramanik'
'Indranil Bhattacharyya'
'Animesh Chakravorty'

_publ_section_title
;
 Chemistry of Metal-Bound Anion Radicals. A Family of Mono- and
 Bis(azopyridine) Chelates of Bivalent Ruthenium
;
_journal_name_full 'Inorganic Chemistry'
_journal_page_first 4332
_journal_page_last 4338
_journal_paper_doi 10.1021/ic000356b
_journal_volume 39
_journal_year 2000
_chemical_formula_sum 'C47 H41 F6 N4 O2 P3 Ru'
_chemical_formula_weight 1001.82
_chemical_name_systematic
; 
 ? 
;
_space_group_IT_number 14
_symmetry_cell_setting monoclinic
_symmetry_space_group_name_Hall '-P 2yn'
_symmetry_space_group_name_H-M 'P 1 21/n 1'
_atom_sites_solution_hydrogens geom
_atom_sites_solution_primary 'Patterson heavy-atom method'
_atom_sites_solution_secondary difmap
_audit_creation_method SHELXL
_cell_angle_alpha 90.00
_cell_angle_beta 103.47(2)
_cell_angle_gamma 90.00
_cell_formula_units_Z 4
_cell_length_a 9.433(2)
_cell_length_b 38.914(17)
_cell_length_c 13.084(3)
_cell_measurement_reflns_used 30
_cell_measurement_temperature 293(2)
_cell_measurement_theta_max 15
_cell_measurement_theta_min 7.5
_cell_volume 4671(3)
_computing_structure_refinement 'SHELXL-93 (Sheldrick, 1993)'
_computing_structure_solution 'SHELXS-86 (Sheldrick, 1990)'
_diffrn_ambient_temperature 293(2)
_diffrn_measurement_device 'Siemens R3m/V'
_diffrn_measurement_method \w-scan
_diffrn_radiation_monochromator graphite
_diffrn_radiation_source 'fine-focus sealed tube'
_diffrn_radiation_type MoK\a
_diffrn_radiation_wavelength 0.71073
_diffrn_reflns_av_R_equivalents 0.0601
_diffrn_reflns_av_sigmaI/netI 0.0636
_diffrn_reflns_limit_h_max 10
_diffrn_reflns_limit_h_min 0
_diffrn_reflns_limit_k_max 41
_diffrn_reflns_limit_k_min 0
_diffrn_reflns_limit_l_max 13
_diffrn_reflns_limit_l_min -14
_diffrn_reflns_number 6625
_diffrn_reflns_theta_max 22.55
_diffrn_reflns_theta_min 1.68
_diffrn_standards_interval_count 98
_diffrn_standards_number 2
_exptl_absorpt_coefficient_mu 0.505
_exptl_absorpt_correction_T_max 0.957
_exptl_absorpt_correction_T_min 0.710
_exptl_absorpt_correction_type semi-empirical
_exptl_crystal_colour 'dark red'
_exptl_crystal_density_diffrn 1.427
_exptl_crystal_description parallelopiped
_exptl_crystal_F_000 2040
_exptl_crystal_size_max 0.4
_exptl_crystal_size_mid 0.3
_exptl_crystal_size_min 0.3
_refine_diff_density_max 1.682
_refine_diff_density_min -0.933
_refine_diff_density_rms 0.156
_refine_ls_extinction_method none
_refine_ls_goodness_of_fit_all 1.163
_refine_ls_goodness_of_fit_obs 1.082
_refine_ls_matrix_type full
_refine_ls_number_parameters 664
_refine_ls_number_reflns 5840
_refine_ls_number_restraints 0
_refine_ls_restrained_S_all 1.785
_refine_ls_restrained_S_obs 1.082
_refine_ls_R_factor_all 0.1372
_refine_ls_R_factor_obs 0.0828
_refine_ls_shift/esd_max -0.847
_refine_ls_shift/esd_mean 0.015
_refine_ls_structure_factor_coef Fsqd
_refine_ls_weighting_details 'w=1/[\s^2^(Fo^2^)+(0.0760P)^2^+75.5336P] where P=(Fo^2^+2Fc^2^)/3'
_refine_ls_weighting_scheme calc
_refine_ls_wR_factor_all 0.3961
_refine_ls_wR_factor_obs 0.2049
_reflns_number_observed 4249
_reflns_number_total 6084
_reflns_observed_criterion >2sigma(I)
_cod_data_source_file ic000356b_2.cif
_cod_data_source_block 674ru
_cod_depositor_comments
;
The following automatic conversions were performed:

'_symmetry_cell_setting' value 'Monoclinic' changed to 'monoclinic'
according to the built-in table from CIF Core dictionary named
'cif_core.dic' version 2.4.1 from 2010-06-29.

Automatic conversion script
Id: cif_fix_values 1646 2011-03-28 12:23:43Z adriana 

The following automatic conversions were performed:

'_refine_ls_weighting_scheme' value 'calc
w=1/[\s^2^(Fo^2^)+(0.0760P)^2^+75.5336P] where P=(Fo^2^+2Fc^2^)/3'
was changed to 'calc'. New tag '_refine_ls_weighting_details' was
created. The value of the new tag was set to
'w=1/[\s^2^(Fo^2^)+(0.0760P)^2^+75.5336P] where P=(Fo^2^+2Fc^2^)/3'.

Automatic conversion script
Id: cif_fix_values 3143 2015-03-26 13:38:13Z robertas 
;
_cod_original_cell_volume 4670(2)
_cod_database_code 4321358

loop_
_symmetry_equiv_pos_as_xyz
'x, y, z'
'-x+1/2, y+1/2, -z+1/2'
'-x, -y, -z'
'x-1/2, -y-1/2, z-1/2'

loop_
_atom_site_aniso_label
_atom_site_aniso_U_11
_atom_site_aniso_U_22
_atom_site_aniso_U_33
_atom_site_aniso_U_23
_atom_site_aniso_U_13
_atom_site_aniso_U_12
Ru 0.0376(6) 0.0313(6) 0.0370(6) 0.0019(5) 0.0105(4) 0.0031(5)
N1 0.046(7) 0.038(6) 0.044(7) 0.008(5) 0.016(6) 0.014(5)
N2 0.044(7) 0.052(7) 0.052(7) 0.010(6) 0.017(6) 0.007(6)
N3 0.048(7) 0.070(8) 0.047(7) -0.001(6) 0.009(6) 0.009(6)
N4 0.049(8) 0.071(9) 0.064(9) -0.001(7) 0.006(7) 0.000(6)
P1 0.033(2) 0.034(2) 0.044(2) 0.0033(15) 0.0069(15) 0.0004(14)
P2 0.046(2) 0.033(2) 0.040(2) 0.0010(15) 0.014(2) 0.001(2)
P3 0.056(3) 0.088(3) 0.059(3) 0.010(2) 0.011(2) 0.017(2)
O1 0.099(9) 0.054(6) 0.063(7) -0.012(6) 0.034(6) 0.001(6)
F1 0.146(16) 0.040(9) 0.026(8) 0.021(7) 0.030(9) 0.058(10)
F2 0.279(20) 0.153(13) 0.078(8) 0.041(8) 0.072(11) 0.067(13)
F3 0.323(24) 0.212(18) 0.077(9) 0.062(10) 0.034(12) 0.146(17)
F4 0.178(22) 0.090(14) 0.043(10) -0.021(9) -0.018(12) 0.105(15)
F5 0.149(16) 0.427(39) 0.241(23) 0.038(24) 0.034(15) -0.140(21)
F6 0.117(15) 0.674(61) 0.241(25) 0.001(32) 0.047(15) -0.140(24)
O2 0.292(31) 0.214(26) 0.278(30) -0.150(23) 0.088(25) -0.120(23)
C1 0.044(8) 0.030(7) 0.040(8) 0.012(6) 0.014(6) 0.007(6)
C2 0.041(9) 0.058(9) 0.054(10) 0.001(7) 0.007(7) -0.008(7)
C3 0.093(14) 0.097(14) 0.042(10) -0.004(9) 0.006(9) -0.016(11)
C4 0.101(15) 0.054(10) 0.056(11) -0.005(8) 0.030(11) -0.011(10)
C5 0.079(13) 0.056(10) 0.083(14) 0.005(9) 0.059(12) 0.013(9)
C6 0.052(9) 0.044(8) 0.062(10) 0.003(7) 0.022(8) 0.008(7)
C7 0.040(8) 0.049(8) 0.039(8) 0.001(6) 0.010(6) 0.013(7)
C8 0.065(11) 0.028(8) 0.079(11) 0.000(7) 0.032(9) 0.002(8)
C9 0.067(12) 0.049(10) 0.122(16) -0.008(10) 0.041(11) 0.011(9)
C10 0.049(10) 0.071(12) 0.112(15) 0.006(11) 0.030(10) 0.009(9)
C11 0.042(9) 0.060(10) 0.085(12) 0.011(9) 0.009(8) -0.003(8)
C12 0.039(8) 0.045(9) 0.064(10) 0.004(7) 0.011(7) 0.006(7)
C13 0.048(8) 0.041(8) 0.048(8) 0.002(7) 0.012(7) 0.000(6)
C14 0.048(9) 0.047(9) 0.064(10) -0.005(8) 0.005(7) -0.007(7)
C15 0.065(11) 0.042(9) 0.099(14) 0.019(9) 0.022(10) -0.010(8)
C16 0.072(12) 0.056(11) 0.086(13) -0.015(10) 0.012(10) -0.022(9)
C17 0.075(12) 0.068(12) 0.053(10) -0.006(9) -0.017(9) -0.023(9)
C18 0.058(10) 0.043(9) 0.048(9) 0.001(7) -0.004(7) -0.010(7)
C19 0.041(8) 0.039(8) 0.059(9) 0.011(7) 0.015(7) 0.004(6)
C20 0.052(10) 0.077(12) 0.065(11) 0.002(9) 0.014(9) 0.016(9)
C21 0.051(12) 0.105(16) 0.128(19) 0.030(14) 0.011(12) 0.022(11)
C22 0.053(13) 0.077(14) 0.202(31) 0.040(17) 0.064(18) 0.034(11)
C23 0.096(17) 0.069(12) 0.113(18) 0.012(12) 0.063(15) 0.027(12)
C24 0.074(13) 0.055(10) 0.070(13) 0.007(10) 0.025(11) 0.015(9)
C25 0.044(8) 0.043(8) 0.043(8) 0.009(6) 0.016(7) 0.002(6)
C26 0.061(11) 0.098(13) 0.055(10) 0.005(9) 0.020(8) -0.012(9)
C27 0.087(14) 0.128(18) 0.074(14) 0.027(13) 0.042(12) 0.006(13)
C28 0.124(19) 0.092(14) 0.039(10) 0.012(10) 0.036(12) 0.022(13)
C29 0.103(15) 0.061(11) 0.048(10) 0.008(8) 0.024(10) 0.002(10)
C31 0.045(8) 0.048(9) 0.056(9) 0.007(7) 0.025(7) 0.000(7)
C32 0.064(10) 0.037(9) 0.054(9) 0.006(7) 0.006(8) 0.001(8)
C33 0.078(12) 0.032(9) 0.073(11) -0.001(8) 0.017(10) -0.013(8)
C34 0.062(11) 0.047(10) 0.083(12) -0.013(9) 0.021(10) -0.011(9)
C35 0.042(10) 0.080(13) 0.067(11) 0.016(10) -0.012(9) -0.007(9)
C36 0.066(12) 0.042(11) 0.080(13) -0.005(9) 0.024(10) -0.005(9)
C37 0.061(10) 0.034(7) 0.053(9) -0.013(7) 0.027(8) 0.008(7)
C38 0.073(12) 0.070(11) 0.056(11) 0.000(9) 0.025(10) 0.021(10)
C39 0.096(15) 0.065(11) 0.056(11) -0.005(9) 0.036(11) 0.006(10)
C40 0.096(15) 0.085(13) 0.039(10) -0.013(9) 0.007(10) 0.002(11)
C41 0.064(10) 0.061(10) 0.048(9) 0.007(8) 0.009(8) 0.007(8)
C42 0.036(8) 0.047(8) 0.054(9) 0.004(7) 0.002(7) -0.008(6)
C43 0.051(11) 0.154(20) 0.071(12) 0.003(12) 0.005(9) -0.015(12)
C44 0.061(13) 0.202(28) 0.098(17) 0.001(18) 0.006(13) -0.030(15)
C45 0.071(15) 0.169(24) 0.077(15) 0.002(15) -0.012(12) -0.016(15)
C46 0.080(14) 0.108(15) 0.058(11) 0.008(11) -0.018(10) -0.003(11)
C47 0.082(11) 0.045(8) 0.029(7) -0.017(7) 0.021(7) -0.018(7)
C30 0.059(9) 0.051(9) 0.042(9) -0.001(7) 0.009(7) -0.003(7)

loop_
_atom_site_label
_atom_site_type_symbol
_atom_site_fract_x
_atom_site_fract_y
_atom_site_fract_z
_atom_site_U_iso_or_equiv
_atom_site_thermal_displace_type
_atom_site_occupancy
_atom_site_calc_flag
_atom_site_refinement_flags
_atom_site_disorder_group
Ru Ru 1.30641(11) 0.12339(2) 1.26824(8) 0.0350(3) Uani 1 d . .
N1 N 1.2749(12) 0.1482(3) 1.4045(8) 0.042(3) Uani 1 d . .
N2 N 1.0245(12) 0.1408(3) 1.3217(9) 0.048(3) Uani 1 d . .
N3 N 1.0793(12) 0.1266(3) 1.2510(9) 0.055(3) Uani 1 d . .
N4 N 1.0135(13) 0.1104(3) 1.0763(10) 0.062(3) Uani 1 d . .
P1 P 1.3581(3) 0.07057(8) 1.3588(3) 0.0372(8) Uani 1 d . .
P2 P 1.3316(4) 0.17776(8) 1.1919(3) 0.0389(8) Uani 1 d . .
P3 P 1.3192(5) 0.35225(13) 1.1948(3) 0.0678(13) Uani 1 d . .
O1 O 1.3508(13) 0.0861(3) 1.0796(9) 0.069(3) Uani 1 d . .
F1 F 1.3794(22) 0.3191(4) 1.1530(11) 0.069(6) Uani 0.50 d P .
F2 F 1.3477(21) 0.3383(4) 1.3070(10) 0.165(7) Uani 1 d . .
F3 F 1.2845(24) 0.3648(5) 1.0804(10) 0.206(9) Uani 1 d . .
F4 F 1.2738(28) 0.3870(5) 1.2353(13) 0.111(9) Uani 0.50 d P .
F5 F 1.4682(21) 0.3648(8) 1.2182(18) 0.274(14) Uani 1 d . .
F6 F 1.1729(21) 0.3416(10) 1.1760(20) 0.343(20) Uani 1 d . .
O2 O 1.3770(31) -0.0085(7) 1.0276(22) 0.258(14) Uani 1 d . .
C1 C 1.3452(14) 0.0722(3) 1.4945(10) 0.037(3) Uani 1 d . .
C2 C 1.4642(16) 0.0722(4) 1.5815(12) 0.052(4) Uani 1 d . .
H2 H 1.5550(140) 0.0750(31) 1.5618(94) 0.045(36) Uiso 1 d . .
C3 C 1.4416(22) 0.0755(5) 1.6827(13) 0.079(5) Uani 1 d . .
H3A H 1.5209(22) 0.0749(5) 1.7403(13) 0.094 Uiso 1 calc R .
C4 C 1.3054(23) 0.0796(4) 1.6981(14) 0.069(5) Uani 1 d . .
H4 H 1.2916(167) 0.0807(39) 1.7825(130) 0.087(51) Uiso 1 d . .
C5 C 1.1886(23) 0.0803(4) 1.6145(15) 0.066(5) Uani 1 d . .
H5 H 1.1093(174) 0.0841(39) 1.6311(123) 0.073(53) Uiso 1 d . .
C6 C 1.2066(16) 0.0769(4) 1.5129(13) 0.051(4) Uani 1 d . .
H40 H 1.1192(141) 0.0759(32) 1.4473(102) 0.049(38) Uiso 1 d . .
C7 C 1.5432(14) 0.0556(3) 1.3638(10) 0.042(3) Uani 1 d . .
C8 C 1.5728(18) 0.0246(4) 1.3233(13) 0.055(4) Uani 1 d . .
H8 H 1.5139(117) 0.0063(29) 1.3062(82) 0.024(30) Uiso 1 d . .
C9 C 1.7162(18) 0.0151(4) 1.3273(15) 0.076(5) Uani 1 d . .
H9A H 1.7350(18) -0.0062(4) 1.3008(15) 0.091 Uiso 1 calc R .
C10 C 1.8285(18) 0.0362(5) 1.3689(15) 0.076(5) Uani 1 d . .
H10A H 1.9239(18) 0.0293(5) 1.3721(15) 0.091 Uiso 1 calc R .
C11 C 1.8006(16) 0.0680(4) 1.4066(13) 0.064(4) Uani 1 d . .
H11A H 1.8767(16) 0.0831(4) 1.4335(13) 0.076 Uiso 1 calc R .
C12 C 1.6586(15) 0.0773(4) 1.4039(12) 0.049(4) Uani 1 d . .
H12 H 1.6335(134) 0.0998(35) 1.4354(97) 0.050(37) Uiso 1 d . .
C13 C 1.2431(15) 0.0336(3) 1.3088(11) 0.045(3) Uani 1 d . .
C14 C 1.2466(15) 0.0043(4) 1.3675(12) 0.054(4) Uani 1 d . .
H14A H 1.3087(15) 0.0035(4) 1.4341(12) 0.065 Uiso 1 calc R .
C15 C 1.1620(17) -0.0242(4) 1.3321(15) 0.068(5) Uani 1 d . .
H15A H 1.1670(17) -0.0437(4) 1.3741(15) 0.082 Uiso 1 calc R .
C16 C 1.0705(20) -0.0232(4) 1.2338(15) 0.072(5) Uani 1 d . .
H16 H 0.9989(147) -0.0420(37) 1.2026(105) 0.060(41) Uiso 1 d . .
C17 C 1.0621(19) 0.0068(4) 1.1744(13) 0.071(5) Uani 1 d . .
H17 H 0.9936(125) 0.0088(29) 1.1094(95) 0.034(32) Uiso 1 d . .
C18 C 1.1486(16) 0.0342(4) 1.2111(11) 0.052(4) Uani 1 d . .
H18 H 1.1190(86) 0.0576(23) 1.1791(64) 0.000(21) Uiso 1 d . .
C19 C 1.1657(14) 0.2034(3) 1.1751(11) 0.046(3) Uani 1 d . .
C20 C 1.0610(17) 0.2061(5) 1.0839(14) 0.065(4) Uani 1 d . .
H20 H 1.0796(115) 0.1938(28) 1.0292(87) 0.025(31) Uiso 1 d . .
C21 C 0.9327(20) 0.2229(5) 1.0810(19) 0.096(7) Uani 1 d . .
H21A H 0.8629(20) 0.2243(5) 1.0179(19) 0.115 Uiso 1 calc R .
C22 C 0.9056(23) 0.2377(5) 1.1688(27) 0.105(9) Uani 1 d . .
H22 H 0.8236(110) 0.2494(24) 1.1755(68) 0.009(23) Uiso 1 d . .
C23 C 1.0075(26) 0.2354(5) 1.2616(21) 0.086(6) Uani 1 d . .
H23 H 1.0057(148) 0.2470(37) 1.3270(113) 0.056(43) Uiso 1 d . .
C24 C 1.1351(21) 0.2186(4) 1.2636(16) 0.065(5) Uani 1 d . .
H24 H 1.1909(121) 0.2182(29) 1.3192(88) 0.017(35) Uiso 1 d . .
C25 C 1.3777(14) 0.1757(3) 1.0644(10) 0.042(3) Uani 1 d . .
C26 C 1.5073(17) 0.1874(5) 1.0491(12) 0.070(5) Uani 1 d . .
H26A H 1.5714(17) 0.1989(5) 1.1031(12) 0.084 Uiso 1 calc R .
C27 C 1.5448(22) 0.1823(6) 0.9531(16) 0.092(6) Uani 1 d . .
H27A H 1.6345(22) 0.1897(6) 0.9434(16) 0.111 Uiso 1 calc R .
C28 C 1.4459(26) 0.1660(5) 0.8724(14) 0.082(6) Uani 1 d . .
H28 H 1.4772(126) 0.1661(30) 0.8088(104) 0.041(34) Uiso 1 d . .
C29 C 1.3186(23) 0.1549(4) 0.8847(13) 0.070(5) Uani 1 d . .
H29 H 1.2481(150) 0.1392(37) 0.8209(113) 0.065(42) Uiso 1 d . .
C31 C 1.4700(15) 0.2058(3) 1.2661(11) 0.047(3) Uani 1 d . .
C32 C 1.4641(18) 0.2413(4) 1.2551(12) 0.053(4) Uani 1 d . .
H32 H 1.3839(130) 0.2507(31) 1.2106(92) 0.034(34) Uiso 1 d . .
C33 C 1.5720(19) 0.2635(4) 1.3105(13) 0.061(4) Uani 1 d . .
H33 H 1.5692(145) 0.2853(38) 1.2882(104) 0.056(42) Uiso 1 d . .
C34 C 1.6880(19) 0.2497(4) 1.3805(15) 0.063(4) Uani 1 d . .
H34 H 1.7492(175) 0.2674(43) 1.4153(125) 0.083(54) Uiso 1 d . .
C35 C 1.6987(18) 0.2144(5) 1.3935(14) 0.067(5) Uani 1 d . .
H35 H 1.7670(102) 0.2061(22) 1.4384(72) 0.000(23) Uiso 1 d . .
C36 C 1.5947(18) 0.1936(5) 1.3382(14) 0.062(5) Uani 1 d . .
H36 H 1.5891(107) 0.1742(27) 1.3459(76) 0.007(29) Uiso 1 d . .
C37 C 1.1329(16) 0.1521(3) 1.4066(11) 0.047(4) Uani 1 d . .
C38 C 1.0889(21) 0.1663(4) 1.4918(13) 0.065(5) Uani 1 d . .
H38 H 0.9860(163) 0.1722(37) 1.4815(109) 0.063(45) Uiso 1 d . .
C39 C 1.1956(23) 0.1777(4) 1.5751(14) 0.069(5) Uani 1 d . .
H39 H 1.1663(135) 0.1868(33) 1.6334(105) 0.049(38) Uiso 1 d . .
C40 C 1.3385(24) 0.1751(5) 1.5741(13) 0.075(5) Uani 1 d . .
H39 H 1.4241(165) 0.1838(38) 1.6339(123) 0.073(48) Uiso 1 d . .
C41 C 1.3779(18) 0.1592(4) 1.4879(11) 0.058(4) Uani 1 d . .
H41A H 1.4760(18) 0.1563(4) 1.4884(11) 0.070 Uiso 1 calc R .
C42 C 0.9646(14) 0.1172(3) 1.1605(11) 0.047(3) Uani 1 d . .
C43 C 0.8212(18) 0.1147(6) 1.1641(15) 0.094(6) Uani 1 d . .
H43A H 0.7925(18) 0.1188(6) 1.2264(15) 0.112 Uiso 1 calc R .
C44 C 0.7199(23) 0.1060(7) 1.0733(19) 0.122(9) Uani 1 d . .
H44A H 0.6212(23) 0.1047(7) 1.0722(19) 0.147 Uiso 1 calc R .
C45 C 0.7695(24) 0.0994(7) 0.9856(18) 0.110(8) Uani 1 d . .
H45 H 0.6766(153) 0.0862(35) 0.9170(110) 0.064(41) Uiso 1 d . .
C46 C 0.9152(21) 0.1015(5) 0.9879(14) 0.088(6) Uani 1 d . .
H46A H 0.9469(21) 0.0966(5) 0.9273(14) 0.105 Uiso 1 calc R .
C47 C 1.3303(16) 0.1007(4) 1.1499(10) 0.050(4) Uani 1 d . .
C30 C 1.2812(16) 0.1588(4) 0.9797(11) 0.051(4) Uani 1 d . .
H80A H 1.3860(16) 0.0108(4) 0.9807(11) 0.076 Uiso 1 d R .
H80B H 1.4680(16) -0.0107(4) 1.0780(11) 0.076 Uiso 1 d R .
H30 H 1.1810 0.1489 0.9805 0.034 Uiso 1 d . .
H H 1.4894 0.1303 1.3010 0.050 Uiso 1 d . .

loop_
_atom_type_symbol
_atom_type_description
_atom_type_scat_dispersion_real
_atom_type_scat_dispersion_imag
_atom_type_scat_source
C C 0.0033 0.0016 'International Tables Vol C Tables 4.2.6.8 and 6.1.1.4'
H H 0.0000 0.0000 'International Tables Vol C Tables 4.2.6.8 and 6.1.1.4'
N N 0.0061 0.0033 'International Tables Vol C Tables 4.2.6.8 and 6.1.1.4'
O O 0.0106 0.0060 'International Tables Vol C Tables 4.2.6.8 and 6.1.1.4'
F F 0.0171 0.0103 'International Tables Vol C Tables 4.2.6.8 and 6.1.1.4'
P P 0.1023 0.0942 'International Tables Vol C Tables 4.2.6.8 and 6.1.1.4'
Ru Ru -1.2594 0.8363 'International Tables Vol C Tables 4.2.6.8 and 6.1.1.4'

loop_
_geom_angle_atom_site_label_1
_geom_angle_atom_site_label_2
_geom_angle_atom_site_label_3
_geom_angle
_geom_angle_site_symmetry_1
_geom_angle_site_symmetry_3
_geom_angle_publ_flag
C47 Ru N1 178.3(5) . . y
C47 Ru N3 105.0(6) . . y
N1 Ru N3 73.9(4) . . y
C47 Ru P1 87.3(4) . . y
N1 Ru P1 91.5(3) . . y
N3 Ru P1 101.0(3) . . y
C47 Ru P2 91.7(4) . . y
N1 Ru P2 89.8(3) . . y
N3 Ru P2 95.8(3) . . y
P1 Ru P2 162.79(12) . . y
C41 N1 C37 118.4(12) . . ?
C41 N1 Ru 127.7(9) . . ?
C37 N1 Ru 113.8(9) . . ?
N3 N2 C37 111.5(10) . . ?
N2 N3 C42 110.3(11) . . ?
N2 N3 Ru 121.2(9) . . ?
C42 N3 Ru 128.3(9) . . ?
C42 N4 C46 117.6(14) . . ?
C1 P1 C7 105.0(6) . . ?
C1 P1 C13 102.0(6) . . ?
C7 P1 C13 104.2(6) . . ?
C1 P1 Ru 114.1(4) . . ?
C7 P1 Ru 112.2(4) . . ?
C13 P1 Ru 117.9(4) . . ?
C31 P2 C25 102.9(6) . . ?
C31 P2 C19 103.2(6) . . ?
C25 P2 C19 107.2(6) . . ?
C31 P2 Ru 116.3(5) . . ?
C25 P2 Ru 114.5(4) . . ?
C19 P2 Ru 111.7(4) . . ?
F6 P3 F5 176.6(19) . . ?
F6 P3 F2 90.5(13) . . ?
F5 P3 F2 88.4(12) . . ?
F6 P3 F3 86.9(14) . . ?
F5 P3 F3 94.3(13) . . ?
F2 P3 F3 177.0(12) . . ?
F6 P3 F4 88.7(18) . . ?
F5 P3 F4 88.0(16) . . ?
F2 P3 F4 88.9(9) . . ?
F3 P3 F4 92.5(10) . . ?
F6 P3 F1 96.8(18) . . ?
F5 P3 F1 86.4(14) . . ?
F2 P3 F1 92.7(8) . . ?
F3 P3 F1 86.2(8) . . ?
F4 P3 F1 174.2(14) . . ?
C6 C1 C2 117.8(13) . . ?
C6 C1 P1 117.0(10) . . ?
C2 C1 P1 124.9(10) . . ?
C3 C2 C1 120.0(14) . . ?
C4 C3 C2 120.8(16) . . ?
C3 C4 C5 120.1(16) . . ?
C4 C5 C6 120.8(16) . . ?
C5 C6 C1 120.5(16) . . ?
C8 C7 C12 118.0(13) . . ?
C8 C7 P1 123.0(11) . . ?
C12 C7 P1 118.8(10) . . ?
C7 C8 C9 120.2(15) . . ?
C10 C9 C8 121.2(15) . . ?
C9 C10 C11 119.4(15) . . ?
C12 C11 C10 119.3(15) . . ?
C11 C12 C7 121.7(14) . . ?
C14 C13 C18 117.4(13) . . ?
C14 C13 P1 121.3(11) . . ?
C18 C13 P1 121.3(10) . . ?
C13 C14 C15 122.8(15) . . ?
C16 C15 C14 118.8(15) . . ?
C15 C16 C17 119.1(15) . . ?
C18 C17 C16 120.5(15) . . ?
C17 C18 C13 121.4(14) . . ?
C20 C19 C24 116.6(15) . . ?
C20 C19 P2 124.9(12) . . ?
C24 C19 P2 118.1(12) . . ?
C19 C20 C21 121.1(18) . . ?
C22 C21 C20 121.2(20) . . ?
C23 C22 C21 119.4(18) . . ?
C22 C23 C24 119.0(21) . . ?
C23 C24 C19 122.8(21) . . ?
C26 C25 C30 118.3(13) . . ?
C26 C25 P2 122.3(11) . . ?
C30 C25 P2 119.3(10) . . ?
C25 C26 C27 120.6(17) . . ?
C28 C27 C26 118.9(18) . . ?
C29 C28 C27 121.6(17) . . ?
C28 C29 C30 120.4(18) . . ?
C32 C31 C36 114.3(15) . . ?
C32 C31 P2 122.6(12) . . ?
C36 C31 P2 123.1(11) . . ?
C31 C32 C33 123.6(16) . . ?
C34 C33 C32 118.5(15) . . ?
C33 C34 C35 119.9(16) . . ?
C36 C35 C34 120.5(17) . . ?
C35 C36 C31 123.3(17) . . ?
N1 C37 N2 119.5(11) . . ?
N1 C37 C38 122.8(15) . . ?
N2 C37 C38 117.6(14) . . ?
C39 C38 C37 117.6(16) . . ?
C40 C39 C38 121.1(17) . . ?
C39 C40 C41 119.2(17) . . ?
N1 C41 C40 120.7(15) . . ?
N4 C42 C43 123.8(14) . . ?
N4 C42 N3 113.1(12) . . ?
C43 C42 N3 123.0(14) . . ?
C42 C43 C44 118.7(19) . . ?
C45 C44 C43 117.8(20) . . ?
C44 C45 C46 120.7(20) . . ?
N4 C46 C45 121.4(19) . . ?
O1 C47 Ru 176.9(14) . . ?
C29 C30 C25 120.2(14) . . ?

loop_
_geom_bond_atom_site_label_1
_geom_bond_atom_site_label_2
_geom_bond_distance
_geom_bond_site_symmetry_2
_geom_bond_publ_flag
Ru C47 1.840(13) . y
Ru N1 2.107(10) . y
Ru N3 2.105(11) . y
Ru P1 2.363(4) . y
Ru P2 2.373(4) . y
N1 C41 1.35(2) . ?
N1 C37 1.36(2) . ?
N2 N3 1.284(15) . y
N2 C37 1.39(2) . ?
N3 C42 1.45(2) . ?
N4 C42 1.32(2) . ?
N4 C46 1.35(2) . ?
P1 C1 1.809(12) . ?
P1 C7 1.826(12) . ?
P1 C13 1.829(14) . ?
P2 C31 1.800(15) . ?
P2 C25 1.819(13) . ?
P2 C19 1.824(13) . ?
P3 F6 1.41(2) . ?
P3 F5 1.45(2) . ?
P3 F2 1.528(12) . ?
P3 F3 1.534(13) . ?
P3 F4 1.55(2) . ?
P3 F1 1.556(14) . ?
O1 C47 1.135(15) . y
C1 C6 1.39(2) . ?
C1 C2 1.40(2) . ?
C2 C3 1.39(2) . ?
C3 C4 1.36(2) . ?
C4 C5 1.36(2) . ?
C5 C6 1.38(2) . ?
C7 C8 1.37(2) . ?
C7 C12 1.38(2) . ?
C8 C9 1.39(2) . ?
C9 C10 1.35(2) . ?
C10 C11 1.38(2) . ?
C11 C12 1.38(2) . ?
C13 C14 1.37(2) . ?
C13 C18 1.38(2) . ?
C14 C15 1.38(2) . ?
C15 C16 1.37(2) . ?
C16 C17 1.40(2) . ?
C17 C18 1.36(2) . ?
C19 C20 1.36(2) . ?
C19 C24 1.39(2) . ?
C20 C21 1.37(2) . ?
C21 C22 1.36(3) . ?
C22 C23 1.36(3) . ?
C23 C24 1.36(3) . ?
C25 C26 1.36(2) . ?
C25 C30 1.42(2) . ?
C26 C27 1.40(2) . ?
C27 C28 1.39(3) . ?
C28 C29 1.32(3) . ?
C29 C30 1.38(2) . ?
C31 C32 1.39(2) . ?
C31 C36 1.41(2) . ?
C32 C33 1.40(2) . ?
C33 C34 1.36(2) . ?
C34 C35 1.38(2) . ?
C35 C36 1.34(2) . ?
C37 C38 1.39(2) . ?
C38 C39 1.37(2) . ?
C39 C40 1.35(2) . ?
C40 C41 1.41(2) . ?
C42 C43 1.37(2) . ?
C43 C44 1.38(3) . ?
C44 C45 1.36(3) . ?
C45 C46 1.37(3) . ?
